data_7060972
loop_
_publ_author_name
'Zhou, Yuan'
'Liu, Tingting'
'Zheng, Shuang'
'Wang, Xinyuan'
'Zhang, Mei'
'Irfan, Majeed'
'Zhang, Yuanyuan'
'Wang, Hui'
'Zeng, Zhuo'

_publ_section_title
;
 A highly selective visual paper-based detector for hydrazine and MCL
 luminogens based on fluorinated-pyrrole-functionalized triphenylamine
;
_journal_issue 43
_journal_name_full 'New Journal of Chemistry'
_journal_page_first 20173
_journal_page_last 20180
_journal_paper_doi 10.1039/D1NJ03642D
_journal_volume 45
_journal_year 2021
_chemical_formula_sum 'C32 H22 N4'
_chemical_formula_weight 462.53
_space_group_crystal_system orthorhombic
_space_group_IT_number 61
_space_group_name_Hall '-P 2ac 2ab'
_space_group_name_H-M_alt 'P b c a'
_atom_sites_solution_hydrogens geom
_audit_creation_method SHELXL-2013
_audit_update_record
;
2021-06-22 deposited with the CCDC.	2021-09-23 downloaded from the CCDC.
;
_cell_angle_alpha 90
_cell_angle_beta 90
_cell_angle_gamma 90
_cell_formula_units_Z 8
_cell_length_a 16.9114(12)
_cell_length_b 8.4024(6)
_cell_length_c 35.811(3)
_cell_measurement_reflns_used 8908
_cell_measurement_temperature 296(2)
_cell_measurement_theta_max 49.699
_cell_measurement_theta_min 5.328
_cell_volume 5088.6(7)
_computing_cell_refinement 'Bruker SAINT'
_computing_data_collection 'Bruker APEX2'
_computing_data_reduction 'Bruker SAINT'
_computing_molecular_graphics 'Bruker SHELXTL'
_computing_publication_material 'Bruker SHELXTL'
_computing_structure_refinement 'SHELXL-2013 (Sheldrick, 2013)'
_computing_structure_solution 'SHELXS-97 (Sheldrick 2008)'
_diffrn_ambient_temperature 296(2)
_diffrn_measured_fraction_theta_full 0.969
_diffrn_measured_fraction_theta_max 0.998
_diffrn_measurement_device_type 'Bruker APEX-II CCD'
_diffrn_measurement_method '\f and \w scans'
_diffrn_radiation_type MoK\a
_diffrn_radiation_wavelength 0.71073
_diffrn_reflns_av_R_equivalents 0.1382
_diffrn_reflns_av_unetI/netI 0.0466
_diffrn_reflns_Laue_measured_fraction_full 0.969
_diffrn_reflns_Laue_measured_fraction_max 0.998
_diffrn_reflns_limit_h_max 20
_diffrn_reflns_limit_h_min -20
_diffrn_reflns_limit_k_max 9
_diffrn_reflns_limit_k_min -9
_diffrn_reflns_limit_l_max 42
_diffrn_reflns_limit_l_min -42
_diffrn_reflns_number 76672
_diffrn_reflns_point_group_measured_fraction_full 0.969
_diffrn_reflns_point_group_measured_fraction_max 0.998
_diffrn_reflns_theta_full 25.242
_diffrn_reflns_theta_max 24.997
_diffrn_reflns_theta_min 2.574
_exptl_absorpt_coefficient_mu 0.072
_exptl_absorpt_correction_T_max 0.7456
_exptl_absorpt_correction_T_min 0.5619
_exptl_absorpt_correction_type multi-scan
_exptl_absorpt_process_details sadabs
_exptl_crystal_colour colorless
_exptl_crystal_density_diffrn 1.207
_exptl_crystal_description prismatic
_exptl_crystal_F_000 1936
_exptl_crystal_size_max 0.200
_exptl_crystal_size_mid 0.170
_exptl_crystal_size_min 0.110
_refine_diff_density_max 0.187
_refine_diff_density_min -0.176
_refine_diff_density_rms 0.046
_refine_ls_extinction_coef 0.0026(6)
_refine_ls_extinction_expression Fc^*^=kFc[1+0.001xFc^2^\l^3^/sin(2\q)]^-1/4^
_refine_ls_extinction_method SHELXL
_refine_ls_goodness_of_fit_ref 1.037
_refine_ls_hydrogen_treatment constr
_refine_ls_matrix_type full
_refine_ls_number_parameters 326
_refine_ls_number_reflns 4465
_refine_ls_number_restraints 0
_refine_ls_restrained_S_all 1.037
_refine_ls_R_factor_all 0.0995
_refine_ls_R_factor_gt 0.0574
_refine_ls_shift/su_max 0.001
_refine_ls_shift/su_mean 0.000
_refine_ls_structure_factor_coef Fsqd
_refine_ls_weighting_details 'w=1/[\s^2^(Fo^2^)+(0.0638P)^2^+1.4260P] where P=(Fo^2^+2Fc^2^)/3'
_refine_ls_weighting_scheme calc
_refine_ls_wR_factor_gt 0.1348
_refine_ls_wR_factor_ref 0.1627
_reflns_Friedel_coverage 0.000
_reflns_number_gt 2797
_reflns_number_total 4465
_reflns_threshold_expression 'I > 2\s(I)'
_cod_data_source_file d1nj03642d2.cif
_cod_data_source_block mo_d8v17613_0m
_cod_depositor_comments 'Adding full bibliography for 7060971--7060972.cif.'
_cod_original_cell_volume 5088.6(6)
_cod_database_code 7060972
_shelx_space_group_comment
; 
The symmetry employed for this shelxl refinement is uniquely defined 
by the following loop, which should always be used as a source of 
symmetry information in preference to the above space-group names. 
They are only intended as comments. 
;
_shelx_estimated_absorpt_t_min 0.986
_shelx_estimated_absorpt_t_max 0.992
_shelxl_version_number 2013-4

loop_
_space_group_symop_operation_xyz
'x, y, z'
'-x+1/2, -y, z+1/2'
'-x, y+1/2, -z+1/2'
'x+1/2, -y+1/2, -z'
'-x, -y, -z'
'x-1/2, y, -z-1/2'
'x, -y-1/2, z-1/2'
'-x-1/2, y-1/2, z'

loop_
_atom_site_label
_atom_site_type_symbol
_atom_site_fract_x
_atom_site_fract_y
_atom_site_fract_z
_atom_site_U_iso_or_equiv
_atom_site_adp_type
_atom_site_occupancy
_atom_site_site_symmetry_order
_atom_site_calc_flag
_atom_site_refinement_flags_posn
_atom_site_refinement_flags_adp
_atom_site_refinement_flags_occupancy
_atom_site_disorder_assembly
_atom_site_disorder_group
N1 N 0.50948(10) 0.2505(2) 0.52172(5) 0.0553(5) Uani 1 1 d . . . . .
N2 N 0.51185(12) 0.3017(3) 0.79857(5) 0.0674(6) Uani 1 1 d . . . . .
N3 N 0.25764(16) 0.3510(5) 0.44400(8) 0.1374(14) Uani 1 1 d . . . . .
N4 N 0.23752(17) 0.6516(4) 0.54199(8) 0.1136(11) Uani 1 1 d . . . . .
C1 C 0.32303(14) 0.4654(3) 0.50198(7) 0.0623(7) Uani 1 1 d . . . . .
C2 C 0.39392(14) 0.4201(3) 0.51519(6) 0.0568(6) Uani 1 1 d . . . . .
H2 H 0.4083 0.4646 0.5380 0.068 Uiso 1 1 calc R U . . .
C3 C 0.44978(13) 0.3144(3) 0.49940(6) 0.0534(6) Uani 1 1 d . . . . .
C4 C 0.46539(16) 0.2676(3) 0.46316(7) 0.0651(7) Uani 1 1 d . . . . .
H4 H 0.4352 0.2924 0.4423 0.078 Uiso 1 1 calc R U . . .
C5 C 0.53391(17) 0.1771(3) 0.46335(7) 0.0731(8) Uani 1 1 d . . . . .
H5 H 0.5581 0.1315 0.4426 0.088 Uiso 1 1 calc R U . . .
C6 C 0.55967(15) 0.1671(3) 0.49946(7) 0.0670(7) Uani 1 1 d . . . . .
H6 H 0.6043 0.1121 0.5075 0.080 Uiso 1 1 calc R U . . .
C7 C 0.51175(12) 0.2587(3) 0.56150(6) 0.0514(6) Uani 1 1 d . . . . .
C8 C 0.44467(13) 0.2210(3) 0.58201(6) 0.0568(6) Uani 1 1 d . . . . .
H8 H 0.3989 0.1881 0.5699 0.068 Uiso 1 1 calc R U . . .
C9 C 0.44591(13) 0.2324(3) 0.62029(6) 0.0569(6) Uani 1 1 d . . . . .
H9 H 0.4005 0.2078 0.6337 0.068 Uiso 1 1 calc R U . . .
C10 C 0.51371(13) 0.2800(3) 0.63949(6) 0.0532(6) Uani 1 1 d . . . . .
C11 C 0.57998(13) 0.3155(3) 0.61809(7) 0.0608(6) Uani 1 1 d . . . . .
H11 H 0.6262 0.3472 0.6301 0.073 Uiso 1 1 calc R U . . .
C12 C 0.57946(13) 0.3053(3) 0.57978(6) 0.0597(6) Uani 1 1 d . . . . .
H12 H 0.6248 0.3299 0.5662 0.072 Uiso 1 1 calc R U . . .
C13 C 0.51389(13) 0.2889(3) 0.68048(7) 0.0550(6) Uani 1 1 d . . . . .
C14 C 0.44887(14) 0.3433(3) 0.70043(6) 0.0593(6) Uani 1 1 d . . . . .
H14 H 0.4042 0.3763 0.6874 0.071 Uiso 1 1 calc R U . . .
C15 C 0.44848(15) 0.3502(3) 0.73864(6) 0.0623(7) Uani 1 1 d . . . . .
H15 H 0.4041 0.3890 0.7510 0.075 Uiso 1 1 calc R U . . .
C16 C 0.51359(14) 0.2997(3) 0.75913(6) 0.0583(6) Uani 1 1 d . . . . .
C17 C 0.57929(15) 0.2457(3) 0.73966(6) 0.0612(6) Uani 1 1 d . . . . .
H17 H 0.6238 0.2122 0.7527 0.073 Uiso 1 1 calc R U . . .
C18 C 0.57932(15) 0.2410(3) 0.70132(6) 0.0599(6) Uani 1 1 d . . . . .
H18 H 0.6242 0.2050 0.6889 0.072 Uiso 1 1 calc R U . . .
C19 C 0.43943(15) 0.2707(3) 0.81741(7) 0.0627(7) Uani 1 1 d . . . . .
C20 C 0.38954(16) 0.1516(3) 0.80519(7) 0.0713(7) Uani 1 1 d . . . . .
H20 H 0.4035 0.0907 0.7845 0.086 Uiso 1 1 calc R U . . .
C21 C 0.31890(18) 0.1219(4) 0.82344(9) 0.0860(9) Uani 1 1 d . . . . .
H21 H 0.2852 0.0428 0.8147 0.103 Uiso 1 1 calc R U . . .
C22 C 0.29862(19) 0.2081(5) 0.85412(10) 0.0926(10) Uani 1 1 d . . . . .
H22 H 0.2516 0.1866 0.8666 0.111 Uiso 1 1 calc R U . . .
C23 C 0.3474(2) 0.3261(4) 0.86663(8) 0.0897(9) Uani 1 1 d . . . . .
H23 H 0.3331 0.3850 0.8876 0.108 Uiso 1 1 calc R U . . .
C24 C 0.41799(18) 0.3592(3) 0.84846(7) 0.0773(8) Uani 1 1 d . . . . .
H24 H 0.4507 0.4403 0.8571 0.093 Uiso 1 1 calc R U . . .
C25 C 0.58146(17) 0.3287(3) 0.81950(7) 0.0685(7) Uani 1 1 d . . . . .
C26 C 0.5956(2) 0.2435(4) 0.85170(8) 0.0888(9) Uani 1 1 d . . . . .
H26 H 0.5601 0.1654 0.8594 0.107 Uiso 1 1 calc R U . . .
C27 C 0.6627(3) 0.2747(6) 0.87256(10) 0.1140(13) Uani 1 1 d . . . . .
H27 H 0.6714 0.2191 0.8946 0.137 Uiso 1 1 calc R U . . .
C28 C 0.7164(2) 0.3864(6) 0.86108(13) 0.1233(16) Uani 1 1 d . . . . .
H28 H 0.7616 0.4057 0.8752 0.148 Uiso 1 1 calc R U . . .
C29 C 0.70342(19) 0.4697(5) 0.82884(11) 0.1026(11) Uani 1 1 d . . . . .
H29 H 0.7402 0.5445 0.8208 0.123 Uiso 1 1 calc R U . . .
C30 C 0.63592(17) 0.4427(4) 0.80825(8) 0.0804(8) Uani 1 1 d . . . . .
H30 H 0.6268 0.5014 0.7867 0.097 Uiso 1 1 calc R U . . .
C31 C 0.28813(16) 0.4028(4) 0.46911(8) 0.0869(9) Uani 1 1 d . . . . .
C32 C 0.27518(17) 0.5700(4) 0.52377(8) 0.0772(8) Uani 1 1 d . . . . .

loop_
_atom_site_aniso_label
_atom_site_aniso_U_11
_atom_site_aniso_U_22
_atom_site_aniso_U_33
_atom_site_aniso_U_23
_atom_site_aniso_U_13
_atom_site_aniso_U_12
N1 0.0553(12) 0.0574(12) 0.0531(12) -0.0028(9) 0.0065(9) -0.0004(10)
N2 0.0763(15) 0.0744(15) 0.0516(12) -0.0017(10) -0.0007(11) -0.0082(12)
N3 0.0818(19) 0.245(4) 0.0854(19) -0.032(2) -0.0098(17) -0.036(2)
N4 0.098(2) 0.147(3) 0.0962(19) 0.0135(19) 0.0097(16) 0.054(2)
C1 0.0525(15) 0.0791(18) 0.0554(14) 0.0088(13) 0.0012(12) -0.0033(13)
C2 0.0592(15) 0.0605(15) 0.0507(13) 0.0018(11) 0.0006(11) -0.0042(12)
C3 0.0552(14) 0.0569(14) 0.0482(13) 0.0002(11) 0.0004(11) -0.0065(12)
C4 0.0770(17) 0.0677(17) 0.0507(15) -0.0044(12) 0.0041(13) -0.0123(14)
C5 0.091(2) 0.0703(18) 0.0579(17) -0.0122(13) 0.0200(15) -0.0039(16)
C6 0.0663(16) 0.0607(16) 0.0740(18) -0.0036(13) 0.0191(14) 0.0053(13)
C7 0.0492(13) 0.0511(14) 0.0538(14) 0.0026(11) 0.0009(11) 0.0022(11)
C8 0.0500(14) 0.0617(15) 0.0586(15) 0.0019(12) -0.0021(11) -0.0045(11)
C9 0.0516(14) 0.0628(15) 0.0562(15) 0.0039(11) 0.0049(11) -0.0040(12)
C10 0.0545(14) 0.0497(14) 0.0554(14) 0.0045(11) 0.0001(11) 0.0009(11)
C11 0.0480(13) 0.0732(17) 0.0611(15) 0.0034(13) -0.0050(12) -0.0055(12)
C12 0.0476(13) 0.0694(16) 0.0621(16) 0.0022(13) 0.0065(12) -0.0026(12)
C13 0.0595(15) 0.0491(14) 0.0563(14) 0.0032(11) -0.0024(12) -0.0023(11)
C14 0.0609(15) 0.0579(15) 0.0592(15) 0.0045(12) -0.0024(12) 0.0037(12)
C15 0.0701(16) 0.0587(15) 0.0580(15) -0.0008(12) 0.0039(13) 0.0034(13)
C16 0.0716(16) 0.0505(14) 0.0527(15) 0.0005(11) 0.0004(12) -0.0026(12)
C17 0.0672(16) 0.0588(16) 0.0578(16) -0.0005(12) -0.0069(12) 0.0042(13)
C18 0.0641(15) 0.0566(15) 0.0588(16) -0.0007(12) 0.0012(12) 0.0026(12)
C19 0.0771(17) 0.0594(16) 0.0517(15) 0.0039(12) 0.0026(13) 0.0049(14)
C20 0.0815(19) 0.0647(17) 0.0676(16) 0.0044(13) 0.0025(14) 0.0020(15)
C21 0.081(2) 0.090(2) 0.087(2) 0.0183(18) 0.0010(17) -0.0036(17)
C22 0.081(2) 0.113(3) 0.084(2) 0.024(2) 0.0104(18) 0.022(2)
C23 0.108(2) 0.093(2) 0.0673(19) 0.0045(17) 0.0155(19) 0.035(2)
C24 0.102(2) 0.0689(18) 0.0613(16) 0.0001(14) 0.0062(16) 0.0110(16)
C25 0.0804(18) 0.0675(17) 0.0577(16) -0.0108(13) -0.0040(14) 0.0086(15)
C26 0.106(2) 0.099(2) 0.0616(18) -0.0029(16) -0.0055(17) 0.0218(19)
C27 0.124(3) 0.151(4) 0.067(2) -0.013(2) -0.016(2) 0.055(3)
C28 0.093(3) 0.176(5) 0.100(3) -0.055(3) -0.030(2) 0.043(3)
C29 0.084(2) 0.118(3) 0.106(3) -0.044(2) -0.010(2) 0.001(2)
C30 0.085(2) 0.080(2) 0.0760(19) -0.0184(15) -0.0049(16) -0.0015(17)
C31 0.0553(16) 0.139(3) 0.0666(18) -0.0007(18) -0.0015(15) -0.0145(18)
C32 0.0626(17) 0.099(2) 0.0699(18) 0.0158(17) 0.0010(14) 0.0144(17)

loop_
_atom_type_symbol
_atom_type_description
_atom_type_scat_dispersion_real
_atom_type_scat_dispersion_imag
_atom_type_scat_source
C C 0.0033 0.0016 'International Tables Vol C Tables 4.2.6.8 and 6.1.1.4'
H H 0.0000 0.0000 'International Tables Vol C Tables 4.2.6.8 and 6.1.1.4'
N N 0.0061 0.0033 'International Tables Vol C Tables 4.2.6.8 and 6.1.1.4'

loop_
_geom_angle_atom_site_label_1
_geom_angle_atom_site_label_2
_geom_angle_atom_site_label_3
_geom_angle
_geom_angle_site_symmetry_1
_geom_angle_site_symmetry_3
_geom_angle_publ_flag
C6 N1 C3 108.3(2) . . ?
C6 N1 C7 126.4(2) . . ?
C3 N1 C7 124.96(18) . . ?
C16 N2 C25 121.0(2) . . ?
C16 N2 C19 119.4(2) . . ?
C25 N2 C19 119.6(2) . . ?
C2 C1 C31 123.9(3) . . ?
C2 C1 C32 119.2(2) . . ?
C31 C1 C32 116.5(2) . . ?
C1 C2 C3 129.3(2) . . ?
C1 C2 H2 115.4 . . ?
C3 C2 H2 115.4 . . ?
C4 C3 N1 106.9(2) . . ?
C4 C3 C2 133.0(2) . . ?
N1 C3 C2 119.7(2) . . ?
C3 C4 C5 108.1(2) . . ?
C3 C4 H4 125.9 . . ?
C5 C4 H4 125.9 . . ?
C6 C5 C4 107.8(2) . . ?
C6 C5 H5 126.1 . . ?
C4 C5 H5 126.1 . . ?
N1 C6 C5 108.9(2) . . ?
N1 C6 H6 125.5 . . ?
C5 C6 H6 125.5 . . ?
C12 C7 C8 119.5(2) . . ?
C12 C7 N1 120.74(19) . . ?
C8 C7 N1 119.71(19) . . ?
C9 C8 C7 120.0(2) . . ?
C9 C8 H8 120.0 . . ?
C7 C8 H8 120.0 . . ?
C8 C9 C10 121.6(2) . . ?
C8 C9 H9 119.2 . . ?
C10 C9 H9 119.2 . . ?
C11 C10 C9 116.9(2) . . ?
C11 C10 C13 122.6(2) . . ?
C9 C10 C13 120.6(2) . . ?
C12 C11 C10 122.1(2) . . ?
C12 C11 H11 118.9 . . ?
C10 C11 H11 118.9 . . ?
C11 C12 C7 119.9(2) . . ?
C11 C12 H12 120.1 . . ?
C7 C12 H12 120.1 . . ?
C14 C13 C18 116.6(2) . . ?
C14 C13 C10 121.9(2) . . ?
C18 C13 C10 121.5(2) . . ?
C15 C14 C13 122.1(2) . . ?
C15 C14 H14 118.9 . . ?
C13 C14 H14 118.9 . . ?
C14 C15 C16 120.7(2) . . ?
C14 C15 H15 119.6 . . ?
C16 C15 H15 119.6 . . ?
C17 C16 C15 118.0(2) . . ?
C17 C16 N2 121.5(2) . . ?
C15 C16 N2 120.5(2) . . ?
C18 C17 C16 120.8(2) . . ?
C18 C17 H17 119.6 . . ?
C16 C17 H17 119.6 . . ?
C17 C18 C13 121.8(2) . . ?
C17 C18 H18 119.1 . . ?
C13 C18 H18 119.1 . . ?
C20 C19 C24 118.9(3) . . ?
C20 C19 N2 120.6(2) . . ?
C24 C19 N2 120.5(3) . . ?
C19 C20 C21 120.5(3) . . ?
C19 C20 H20 119.7 . . ?
C21 C20 H20 119.7 . . ?
C22 C21 C20 120.2(3) . . ?
C22 C21 H21 119.9 . . ?
C20 C21 H21 119.9 . . ?
C21 C22 C23 120.0(3) . . ?
C21 C22 H22 120.0 . . ?
C23 C22 H22 120.0 . . ?
C22 C23 C24 120.7(3) . . ?
C22 C23 H23 119.6 . . ?
C24 C23 H23 119.6 . . ?
C19 C24 C23 119.6(3) . . ?
C19 C24 H24 120.2 . . ?
C23 C24 H24 120.2 . . ?
C26 C25 C30 119.1(3) . . ?
C26 C25 N2 120.3(3) . . ?
C30 C25 N2 120.6(2) . . ?
C25 C26 C27 119.7(4) . . ?
C25 C26 H26 120.2 . . ?
C27 C26 H26 120.2 . . ?
C28 C27 C26 120.8(4) . . ?
C28 C27 H27 119.6 . . ?
C26 C27 H27 119.6 . . ?
C29 C28 C27 119.8(4) . . ?
C29 C28 H28 120.1 . . ?
C27 C28 H28 120.1 . . ?
C28 C29 C30 120.1(4) . . ?
C28 C29 H29 120.0 . . ?
C30 C29 H29 120.0 . . ?
C29 C30 C25 120.5(3) . . ?
C29 C30 H30 119.7 . . ?
C25 C30 H30 119.7 . . ?
N3 C31 C1 176.9(3) . . ?
N4 C32 C1 178.3(3) . . ?

loop_
_geom_bond_atom_site_label_1
_geom_bond_atom_site_label_2
_geom_bond_distance
_geom_bond_site_symmetry_2
_geom_bond_publ_flag
N1 C6 1.359(3) . ?
N1 C3 1.395(3) . ?
N1 C7 1.427(3) . ?
N2 C16 1.413(3) . ?
N2 C25 1.414(3) . ?
N2 C19 1.422(3) . ?
N3 C31 1.124(3) . ?
N4 C32 1.141(4) . ?
C1 C2 1.344(3) . ?
C1 C31 1.418(4) . ?
C1 C32 1.427(4) . ?
C2 C3 1.414(3) . ?
C2 H2 0.9300 . ?
C3 C4 1.382(3) . ?
C4 C5 1.386(4) . ?
C4 H4 0.9300 . ?
C5 C6 1.367(3) . ?
C5 H5 0.9300 . ?
C6 H6 0.9300 . ?
C7 C12 1.376(3) . ?
C7 C8 1.388(3) . ?
C8 C9 1.374(3) . ?
C8 H8 0.9300 . ?
C9 C10 1.396(3) . ?
C9 H9 0.9300 . ?
C10 C11 1.390(3) . ?
C10 C13 1.470(3) . ?
C11 C12 1.375(3) . ?
C11 H11 0.9300 . ?
C12 H12 0.9300 . ?
C13 C14 1.389(3) . ?
C13 C18 1.394(3) . ?
C14 C15 1.369(3) . ?
C14 H14 0.9300 . ?
C15 C16 1.390(3) . ?
C15 H15 0.9300 . ?
C16 C17 1.388(3) . ?
C17 C18 1.373(3) . ?
C17 H17 0.9300 . ?
C18 H18 0.9300 . ?
C19 C20 1.380(3) . ?
C19 C24 1.386(3) . ?
C20 C21 1.384(4) . ?
C20 H20 0.9300 . ?
C21 C22 1.360(4) . ?
C21 H21 0.9300 . ?
C22 C23 1.366(4) . ?
C22 H22 0.9300 . ?
C23 C24 1.388(4) . ?
C23 H23 0.9300 . ?
C24 H24 0.9300 . ?
C25 C26 1.378(4) . ?
C25 C30 1.389(4) . ?
C26 C27 1.384(5) . ?
C26 H26 0.9300 . ?
C27 C28 1.370(5) . ?
C27 H27 0.9300 . ?
C28 C29 1.368(5) . ?
C28 H28 0.9300 . ?
C29 C30 1.377(4) . ?
C29 H29 0.9300 . ?
C30 H30 0.9300 . ?

loop_
_geom_hbond_atom_site_label_D
_geom_hbond_atom_site_label_H
_geom_hbond_atom_site_label_A
_geom_hbond_distance_DH
_geom_hbond_distance_HA
_geom_hbond_distance_DA
_geom_hbond_angle_DHA
_geom_hbond_site_symmetry_A
C8 H8 N4 0.93 2.53 3.448(4) 168.1 8_655

loop_
_geom_torsion_atom_site_label_1
_geom_torsion_atom_site_label_2
_geom_torsion_atom_site_label_3
_geom_torsion_atom_site_label_4
_geom_torsion
_geom_torsion_site_symmetry_1
_geom_torsion_site_symmetry_2
_geom_torsion_site_symmetry_3
_geom_torsion_site_symmetry_4
_geom_torsion_publ_flag
C31 C1 C2 C3 4.6(4) . . . . ?
C32 C1 C2 C3 177.6(2) . . . . ?
C6 N1 C3 C4 -0.1(3) . . . . ?
C7 N1 C3 C4 -174.1(2) . . . . ?
C6 N1 C3 C2 -173.7(2) . . . . ?
C7 N1 C3 C2 12.3(3) . . . . ?
C1 C2 C3 C4 25.5(4) . . . . ?
C1 C2 C3 N1 -162.9(2) . . . . ?
N1 C3 C4 C5 -0.3(3) . . . . ?
C2 C3 C4 C5 172.1(2) . . . . ?
C3 C4 C5 C6 0.6(3) . . . . ?
C3 N1 C6 C5 0.5(3) . . . . ?
C7 N1 C6 C5 174.4(2) . . . . ?
C4 C5 C6 N1 -0.7(3) . . . . ?
C6 N1 C7 C12 55.0(3) . . . . ?
C3 N1 C7 C12 -132.1(2) . . . . ?
C6 N1 C7 C8 -125.8(2) . . . . ?
C3 N1 C7 C8 47.1(3) . . . . ?
C12 C7 C8 C9 0.8(3) . . . . ?
N1 C7 C8 C9 -178.4(2) . . . . ?
C7 C8 C9 C10 -0.6(4) . . . . ?
C8 C9 C10 C11 0.0(3) . . . . ?
C8 C9 C10 C13 -179.1(2) . . . . ?
C9 C10 C11 C12 0.3(4) . . . . ?
C13 C10 C11 C12 179.3(2) . . . . ?
C10 C11 C12 C7 0.0(4) . . . . ?
C8 C7 C12 C11 -0.5(3) . . . . ?
N1 C7 C12 C11 178.7(2) . . . . ?
C11 C10 C13 C14 142.4(2) . . . . ?
C9 C10 C13 C14 -38.6(3) . . . . ?
C11 C10 C13 C18 -38.4(3) . . . . ?
C9 C10 C13 C18 140.7(2) . . . . ?
C18 C13 C14 C15 0.0(3) . . . . ?
C10 C13 C14 C15 179.3(2) . . . . ?
C13 C14 C15 C16 -1.1(4) . . . . ?
C14 C15 C16 C17 1.4(4) . . . . ?
C14 C15 C16 N2 -177.7(2) . . . . ?
C25 N2 C16 C17 32.5(3) . . . . ?
C19 N2 C16 C17 -145.4(2) . . . . ?
C25 N2 C16 C15 -148.4(2) . . . . ?
C19 N2 C16 C15 33.7(3) . . . . ?
C15 C16 C17 C18 -0.6(4) . . . . ?
N2 C16 C17 C18 178.5(2) . . . . ?
C16 C17 C18 C13 -0.4(4) . . . . ?
C14 C13 C18 C17 0.7(3) . . . . ?
C10 C13 C18 C17 -178.5(2) . . . . ?
C16 N2 C19 C20 41.5(3) . . . . ?
C25 N2 C19 C20 -136.4(2) . . . . ?
C16 N2 C19 C24 -138.8(2) . . . . ?
C25 N2 C19 C24 43.3(3) . . . . ?
C24 C19 C20 C21 0.6(4) . . . . ?
N2 C19 C20 C21 -179.7(2) . . . . ?
C19 C20 C21 C22 -1.3(4) . . . . ?
C20 C21 C22 C23 1.1(5) . . . . ?
C21 C22 C23 C24 -0.3(5) . . . . ?
C20 C19 C24 C23 0.3(4) . . . . ?
N2 C19 C24 C23 -179.4(2) . . . . ?
C22 C23 C24 C19 -0.4(4) . . . . ?
C16 N2 C25 C26 -140.0(3) . . . . ?
C19 N2 C25 C26 37.9(3) . . . . ?
C16 N2 C25 C30 40.9(3) . . . . ?
C19 N2 C25 C30 -141.2(2) . . . . ?
C30 C25 C26 C27 1.1(4) . . . . ?
N2 C25 C26 C27 -178.0(3) . . . . ?
C25 C26 C27 C28 -1.7(5) . . . . ?
C26 C27 C28 C29 0.7(6) . . . . ?
C27 C28 C29 C30 0.9(5) . . . . ?
C28 C29 C30 C25 -1.5(5) . . . . ?
C26 C25 C30 C29 0.4(4) . . . . ?
N2 C25 C30 C29 179.5(2) . . . . ?
